data_2231848
loop_
_publ_author_name
'Ali, Mohamed Ashraf'
'Choon, Tan Soo'
'Almansour, Abdulrahman I.'
'Shahani, Tara'
'Fun, Hoong-Kun'

_publ_section_title
;
 (3<i>E</i>,5<i>E</i>)-3,5-Dibenzylidene-1-phenethylpiperidin-4-one
;
_journal_coeditor_code CI5200
_journal_issue 10
_journal_name_full 'Acta Crystallographica Section E'
_journal_page_first o2605
_journal_paper_doi 10.1107/S1600536811035744
_journal_volume 67
_journal_year 2011
_chemical_formula_iupac 'C27 H25 N O'
_chemical_formula_moiety 'C27 H25 N O'
_chemical_formula_sum 'C27 H25 N O'
_chemical_formula_weight 379.48
_chemical_name_systematic
;
(3<i>E</i>,5<i>E</i>)-3,5-Dibenzylidene-1-phenethylpiperidin-4-one
;
_space_group_IT_number 14
_symmetry_cell_setting monoclinic
_symmetry_space_group_name_Hall '-P 2ybc'
_symmetry_space_group_name_H-M 'P 1 21/c 1'
_atom_sites_solution_hydrogens geom
_atom_sites_solution_primary direct
_atom_sites_solution_secondary difmap
_audit_creation_method SHELXL-97
_cell_angle_alpha 90.00
_cell_angle_beta 106.4120(10)
_cell_angle_gamma 90.00
_cell_formula_units_Z 4
_cell_length_a 11.4785(2)
_cell_length_b 5.83960(10)
_cell_length_c 30.9591(5)
_cell_measurement_reflns_used 5149
_cell_measurement_temperature 296(2)
_cell_measurement_theta_max 30.06
_cell_measurement_theta_min 2.74
_cell_volume 1990.63(6)
_computing_cell_refinement 'SAINT (Bruker, 2009)'
_computing_data_collection 'APEX2 (Bruker, 2009)'
_computing_data_reduction 'SAINT (Bruker, 2009)'
_computing_molecular_graphics 'SHELXTL (Sheldrick, 2008)'
_computing_publication_material
;
SHELXTL (Sheldrick, 2008) and PLATON (Spek, 2009)
;
_computing_structure_refinement 'SHELXTL (Sheldrick, 2008)'
_computing_structure_solution 'SHELXTL (Sheldrick, 2008)'
_diffrn_ambient_temperature 296(2)
_diffrn_measured_fraction_theta_full 0.993
_diffrn_measured_fraction_theta_max 0.993
_diffrn_measurement_device_type
;
Bruker APEXII DUO CCD area-detector diffractometer
;
_diffrn_measurement_method '\f and \w scans'
_diffrn_radiation_monochromator graphite
_diffrn_radiation_source 'fine-focus sealed tube'
_diffrn_radiation_type MoK\a
_diffrn_radiation_wavelength 0.71073
_diffrn_reflns_av_R_equivalents 0.0477
_diffrn_reflns_av_sigmaI/netI 0.0507
_diffrn_reflns_limit_h_max 16
_diffrn_reflns_limit_h_min -16
_diffrn_reflns_limit_k_max 8
_diffrn_reflns_limit_k_min -8
_diffrn_reflns_limit_l_max 43
_diffrn_reflns_limit_l_min -43
_diffrn_reflns_number 21942
_diffrn_reflns_theta_full 30.20
_diffrn_reflns_theta_max 30.20
_diffrn_reflns_theta_min 1.85
_diffrn_standards_number 0
_exptl_absorpt_coefficient_mu 0.076
_exptl_absorpt_correction_T_max 0.9920
_exptl_absorpt_correction_T_min 0.9730
_exptl_absorpt_correction_type multi-scan
_exptl_absorpt_process_details '(<i>SADABS</i>; Bruker, 2009)'
_exptl_crystal_colour 'light yellow'
_exptl_crystal_density_diffrn 1.266
_exptl_crystal_density_method 'not measured'
_exptl_crystal_description Plate
_exptl_crystal_F_000 808
_exptl_crystal_size_max 0.36
_exptl_crystal_size_mid 0.30
_exptl_crystal_size_min 0.11
_refine_diff_density_max 0.400
_refine_diff_density_min -0.278
_refine_ls_extinction_method none
_refine_ls_goodness_of_fit_ref 1.082
_refine_ls_hydrogen_treatment constr
_refine_ls_matrix_type full
_refine_ls_number_parameters 262
_refine_ls_number_reflns 5877
_refine_ls_number_restraints 0
_refine_ls_restrained_S_all 1.082
_refine_ls_R_factor_all 0.0958
_refine_ls_R_factor_gt 0.0704
_refine_ls_shift/su_max 0.001
_refine_ls_shift/su_mean <0.001
_refine_ls_structure_factor_coef Fsqd
_refine_ls_weighting_details 'calc w=1/[\s^2^(Fo^2^)+(0.0585P)^2^+1.7928P] where P=(Fo^2^+2Fc^2^)/3'
_refine_ls_weighting_scheme calc
_refine_ls_wR_factor_gt 0.1609
_refine_ls_wR_factor_ref 0.1726
_reflns_number_gt 4370
_reflns_number_total 5877
_reflns_threshold_expression I>2\s(I)
_cod_data_source_file ci5200.cif
_cod_data_source_block I
_cod_original_sg_symbol_H-M 'P 21/c'
_cod_database_code 2231848
_cod_database_fobs_code 2231848

loop_
_symmetry_equiv_pos_as_xyz
'x, y, z'
'-x, y+1/2, -z+1/2'
'-x, -y, -z'
'x, -y-1/2, z-1/2'

loop_
_atom_site_type_symbol
_atom_site_label
_atom_site_fract_x
_atom_site_fract_y
_atom_site_fract_z
_atom_site_U_iso_or_equiv
_atom_site_adp_type
_atom_site_calc_flag
_atom_site_refinement_flags
_atom_site_occupancy
_atom_site_symmetry_multiplicity
O O1 0.94565(15) 0.2948(3) 0.03565(5) 0.0356(4) Uani d . 1 1
N N1 0.66007(14) -0.1134(3) -0.01094(5) 0.0206(3) Uani d . 1 1
C C1 0.82777(17) -0.3600(4) 0.13159(7) 0.0236(4) Uani d . 1 1
H H1A 0.8069 -0.4400 0.1037 0.028 Uiso calc R 1 1
C C2 0.80770(18) -0.4622(4) 0.16937(7) 0.0279(4) Uani d . 1 1
H H2A 0.7710 -0.6092 0.1670 0.033 Uiso calc R 1 1
C C3 0.84119(18) -0.3500(4) 0.21060(7) 0.0293(5) Uani d . 1 1
H H3A 0.8261 -0.4188 0.2363 0.035 Uiso calc R 1 1
C C4 0.89693(18) -0.1369(4) 0.21413(7) 0.0272(4) Uani d . 1 1
H H4A 0.9221 -0.0614 0.2424 0.033 Uiso calc R 1 1
C C5 0.91570(17) -0.0350(4) 0.17640(6) 0.0235(4) Uani d . 1 1
H H5A 0.9548 0.1099 0.1793 0.028 Uiso calc R 1 1
C C6 0.87861(16) -0.1397(3) 0.13407(6) 0.0204(4) Uani d . 1 1
C C7 0.89514(16) -0.0098(3) 0.09573(6) 0.0205(4) Uani d . 1 1
H H7A 0.9543 0.1083 0.1035 0.025 Uiso calc R 1 1
C C8 0.84016(16) -0.0302(3) 0.05124(6) 0.0196(4) Uani d . 1 1
C C9 0.87531(17) 0.1378(4) 0.02060(6) 0.0222(4) Uani d . 1 1
C C10 0.82163(16) 0.1054(3) -0.02901(6) 0.0195(4) Uani d . 1 1
C C11 0.72482(17) -0.0742(3) -0.04479(6) 0.0212(4) Uani d . 1 1
H H11A 0.6666 -0.0240 -0.0733 0.025 Uiso calc R 1 1
H H11B 0.7626 -0.2191 -0.0506 0.025 Uiso calc R 1 1
C C12 0.74518(17) -0.2049(3) 0.03011(6) 0.0210(4) Uani d . 1 1
H H12A 0.7849 -0.3440 0.0226 0.025 Uiso calc R 1 1
H H12B 0.7001 -0.2486 0.0518 0.025 Uiso calc R 1 1
C C13 0.86363(16) 0.2420(3) -0.05619(6) 0.0207(4) Uani d . 1 1
H H13A 0.9225 0.3511 -0.0411 0.025 Uiso calc R 1 1
C C14 0.83292(16) 0.2494(3) -0.10568(6) 0.0196(4) Uani d . 1 1
C C15 0.86569(17) 0.4483(4) -0.12484(6) 0.0215(4) Uani d . 1 1
H H15A 0.9045 0.5699 -0.1058 0.026 Uiso calc R 1 1
C C16 0.84249(17) 0.4707(4) -0.17115(6) 0.0236(4) Uani d . 1 1
H H16A 0.8645 0.6075 -0.1835 0.028 Uiso calc R 1 1
C C17 0.78731(17) 0.2938(4) -0.19943(6) 0.0236(4) Uani d . 1 1
H H17A 0.7717 0.3088 -0.2311 0.028 Uiso calc R 1 1
C C18 0.75506(17) 0.0949(4) -0.18125(7) 0.0238(4) Uani d . 1 1
H H18A 0.7174 -0.0266 -0.2006 0.029 Uiso calc R 1 1
C C19 0.77752(16) 0.0719(3) -0.13486(6) 0.0213(4) Uani d . 1 1
H H19A 0.7551 -0.0654 -0.1228 0.026 Uiso calc R 1 1
C C20 0.55955(17) -0.2752(4) -0.02625(6) 0.0257(4) Uani d . 1 1
H H20A 0.5255 -0.3081 -0.0009 0.031 Uiso calc R 1 1
H H20B 0.5918 -0.4207 -0.0346 0.031 Uiso calc R 1 1
C C21 0.45702(17) -0.1920(4) -0.06630(6) 0.0279(5) Uani d . 1 1
H H21A 0.3815 -0.2703 -0.0651 0.034 Uiso calc R 1 1
H H21B 0.4454 -0.0264 -0.0620 0.034 Uiso calc R 1 1
C C22 0.47052(16) -0.2249(4) -0.11326(6) 0.0219(4) Uani d . 1 1
C C23 0.42776(17) -0.0546(4) -0.14575(7) 0.0250(4) Uani d . 1 1
H H23A 0.3951 0.0829 -0.1376 0.030 Uiso calc R 1 1
C C24 0.43255(18) -0.0842(4) -0.18977(7) 0.0301(5) Uani d . 1 1
H H24A 0.4027 0.0320 -0.2116 0.036 Uiso calc R 1 1
C C25 0.48105(19) -0.2839(4) -0.20181(7) 0.0321(5) Uani d . 1 1
H H25A 0.4844 -0.3046 -0.2319 0.039 Uiso calc R 1 1
C C26 0.52451(18) -0.4527(4) -0.17005(7) 0.0297(5) Uani d . 1 1
H H26A 0.5584 -0.5888 -0.1782 0.036 Uiso calc R 1 1
C C27 0.51871(17) -0.4237(4) -0.12612(7) 0.0254(4) Uani d . 1 1
H H27A 0.5481 -0.5413 -0.1046 0.031 Uiso calc R 1 1

loop_
_atom_site_aniso_label
_atom_site_aniso_U_11
_atom_site_aniso_U_22
_atom_site_aniso_U_33
_atom_site_aniso_U_12
_atom_site_aniso_U_13
_atom_site_aniso_U_23
O1 0.0454(9) 0.0320(9) 0.0238(7) -0.0209(8) 0.0005(6) 0.0003(7)
N1 0.0206(7) 0.0229(8) 0.0171(7) -0.0057(7) 0.0032(6) 0.0018(6)
C1 0.0203(8) 0.0207(10) 0.0258(9) 0.0000(8) -0.0002(7) 0.0029(8)
C2 0.0223(9) 0.0249(10) 0.0328(10) -0.0009(8) 0.0017(8) 0.0097(9)
C3 0.0247(9) 0.0348(12) 0.0289(10) 0.0011(9) 0.0083(8) 0.0088(9)
C4 0.0256(9) 0.0329(12) 0.0231(9) 0.0019(9) 0.0068(8) 0.0004(9)
C5 0.0209(8) 0.0227(10) 0.0261(9) 0.0000(8) 0.0053(7) -0.0011(8)
C6 0.0164(8) 0.0202(9) 0.0230(9) 0.0015(7) 0.0030(7) 0.0027(8)
C7 0.0203(8) 0.0175(9) 0.0230(9) -0.0006(7) 0.0050(7) 0.0022(7)
C8 0.0202(8) 0.0152(9) 0.0222(8) -0.0015(7) 0.0038(7) 0.0004(7)
C9 0.0221(8) 0.0213(10) 0.0210(9) -0.0039(8) 0.0027(7) -0.0001(8)
C10 0.0189(8) 0.0195(9) 0.0190(8) -0.0022(7) 0.0034(6) -0.0019(7)
C11 0.0213(8) 0.0213(10) 0.0206(8) -0.0056(7) 0.0054(7) -0.0017(7)
C12 0.0222(8) 0.0197(9) 0.0195(8) -0.0019(7) 0.0032(7) 0.0004(7)
C13 0.0204(8) 0.0197(9) 0.0210(8) -0.0035(7) 0.0039(7) -0.0024(7)
C14 0.0169(8) 0.0211(9) 0.0215(8) -0.0014(7) 0.0066(6) 0.0001(7)
C15 0.0212(8) 0.0208(9) 0.0226(9) -0.0043(7) 0.0061(7) -0.0012(8)
C16 0.0240(9) 0.0224(10) 0.0253(9) -0.0009(8) 0.0085(7) 0.0027(8)
C17 0.0218(8) 0.0286(11) 0.0212(8) 0.0009(8) 0.0076(7) -0.0009(8)
C18 0.0235(9) 0.0231(10) 0.0258(9) -0.0011(8) 0.0082(7) -0.0052(8)
C19 0.0221(8) 0.0186(9) 0.0246(9) -0.0023(7) 0.0089(7) -0.0013(8)
C20 0.0242(9) 0.0311(11) 0.0215(9) -0.0114(9) 0.0056(7) -0.0004(8)
C21 0.0216(9) 0.0379(12) 0.0242(9) -0.0059(9) 0.0062(7) -0.0072(9)
C22 0.0156(8) 0.0251(10) 0.0232(9) -0.0034(7) 0.0026(7) -0.0033(8)
C23 0.0189(8) 0.0236(10) 0.0309(10) -0.0015(8) 0.0045(7) -0.0038(8)
C24 0.0257(9) 0.0349(13) 0.0272(10) -0.0036(9) 0.0034(8) 0.0050(9)
C25 0.0258(10) 0.0464(14) 0.0246(10) -0.0071(10) 0.0079(8) -0.0083(10)
C26 0.0216(9) 0.0324(12) 0.0347(11) -0.0006(9) 0.0073(8) -0.0113(10)
C27 0.0204(8) 0.0242(10) 0.0287(10) 0.0007(8) 0.0022(7) -0.0020(8)

loop_
_atom_type_symbol
_atom_type_description
_atom_type_scat_dispersion_real
_atom_type_scat_dispersion_imag
_atom_type_scat_source
C C 0.0033 0.0016 'International Tables Vol C Tables 4.2.6.8 and 6.1.1.4'
H H 0.0000 0.0000 'International Tables Vol C Tables 4.2.6.8 and 6.1.1.4'
N N 0.0061 0.0033 'International Tables Vol C Tables 4.2.6.8 and 6.1.1.4'
O O 0.0106 0.0060 'International Tables Vol C Tables 4.2.6.8 and 6.1.1.4'

loop_
_geom_angle_atom_site_label_1
_geom_angle_atom_site_label_2
_geom_angle_atom_site_label_3
_geom_angle
C20 N1 C11 112.49(15)
C20 N1 C12 108.47(15)
C11 N1 C12 109.18(14)
C2 C1 C6 120.81(19)
C2 C1 H1A 119.6
C6 C1 H1A 119.6
C3 C2 C1 120.2(2)
C3 C2 H2A 119.9
C1 C2 H2A 119.9
C2 C3 C4 119.76(19)
C2 C3 H3A 120.1
C4 C3 H3A 120.1
C5 C4 C3 119.9(2)
C5 C4 H4A 120.1
C3 C4 H4A 120.1
C4 C5 C6 121.7(2)
C4 C5 H5A 119.2
C6 C5 H5A 119.2
C5 C6 C1 117.59(18)
C5 C6 C7 117.23(18)
C1 C6 C7 125.18(18)
C8 C7 C6 130.63(18)
C8 C7 H7A 114.7
C6 C7 H7A 114.7
C7 C8 C9 117.20(17)
C7 C8 C12 125.30(17)
C9 C8 C12 117.49(16)
O1 C9 C10 121.46(17)
O1 C9 C8 121.10(17)
C10 C9 C8 117.44(16)
C13 C10 C9 116.80(17)
C13 C10 C11 124.95(17)
C9 C10 C11 118.25(16)
N1 C11 C10 110.74(15)
N1 C11 H11A 109.5
C10 C11 H11A 109.5
N1 C11 H11B 109.5
C10 C11 H11B 109.5
H11A C11 H11B 108.1
N1 C12 C8 110.72(16)
N1 C12 H12A 109.5
C8 C12 H12A 109.5
N1 C12 H12B 109.5
C8 C12 H12B 109.5
H12A C12 H12B 108.1
C10 C13 C14 130.25(18)
C10 C13 H13A 114.9
C14 C13 H13A 114.9
C15 C14 C19 117.78(17)
C15 C14 C13 116.76(17)
C19 C14 C13 125.42(18)
C16 C15 C14 121.22(18)
C16 C15 H15A 119.4
C14 C15 H15A 119.4
C17 C16 C15 120.15(19)
C17 C16 H16A 119.9
C15 C16 H16A 119.9
C18 C17 C16 119.66(18)
C18 C17 H17A 120.2
C16 C17 H17A 120.2
C17 C18 C19 120.45(19)
C17 C18 H18A 119.8
C19 C18 H18A 119.8
C18 C19 C14 120.73(18)
C18 C19 H19A 119.6
C14 C19 H19A 119.6
N1 C20 C21 114.45(18)
N1 C20 H20A 108.6
C21 C20 H20A 108.6
N1 C20 H20B 108.6
C21 C20 H20B 108.6
H20A C20 H20B 107.6
C22 C21 C20 118.26(17)
C22 C21 H21A 107.7
C20 C21 H21A 107.7
C22 C21 H21B 107.7
C20 C21 H21B 107.7
H21A C21 H21B 107.1
C27 C22 C23 118.27(18)
C27 C22 C21 122.41(19)
C23 C22 C21 119.24(19)
C24 C23 C22 120.8(2)
C24 C23 H23A 119.6
C22 C23 H23A 119.6
C25 C24 C23 119.9(2)
C25 C24 H24A 120.1
C23 C24 H24A 120.1
C26 C25 C24 119.97(19)
C26 C25 H25A 120.0
C24 C25 H25A 120.0
C25 C26 C27 120.1(2)
C25 C26 H26A 119.9
C27 C26 H26A 119.9
C26 C27 C22 120.9(2)
C26 C27 H27A 119.5
C22 C27 H27A 119.5

loop_
_geom_bond_atom_site_label_1
_geom_bond_atom_site_label_2
_geom_bond_distance
O1 C9 1.223(2)
N1 C20 1.463(2)
N1 C11 1.464(2)
N1 C12 1.467(2)
C1 C2 1.389(3)
C1 C6 1.406(3)
C1 H1A 0.95
C2 C3 1.389(3)
C2 H2A 0.95
C3 C4 1.390(3)
C3 H3A 0.95
C4 C5 1.381(3)
C4 H4A 0.95
C5 C6 1.399(3)
C5 H5A 0.95
C6 C7 1.466(3)
C7 C8 1.348(2)
C7 H7A 0.95
C8 C9 1.497(3)
C8 C12 1.501(3)
C9 C10 1.497(3)
C10 C13 1.344(3)
C10 C11 1.506(3)
C11 H11A 0.99
C11 H11B 0.99
C12 H12A 0.99
C12 H12B 0.99
C13 C14 1.473(3)
C13 H13A 0.95
C14 C15 1.403(3)
C14 C19 1.404(3)
C15 C16 1.388(3)
C15 H15A 0.95
C16 C17 1.386(3)
C16 H16A 0.95
C17 C18 1.386(3)
C17 H17A 0.95
C18 C19 1.392(3)
C18 H18A 0.95
C19 H19A 0.95
C20 C21 1.528(3)
C20 H20A 0.99
C20 H20B 0.99
C21 C22 1.517(3)
C21 H21A 0.99
C21 H21B 0.99
C22 C27 1.392(3)
C22 C23 1.401(3)
C23 C24 1.390(3)
C23 H23A 0.95
C24 C25 1.388(3)
C24 H24A 0.95
C25 C26 1.382(3)
C25 H25A 0.95
C26 C27 1.391(3)
C26 H26A 0.95
C27 H27A 0.95

loop_
_geom_hbond_atom_site_label_D
_geom_hbond_atom_site_label_H
_geom_hbond_atom_site_label_A
_geom_hbond_site_symmetry_A
_geom_hbond_distance_DH
_geom_hbond_distance_HA
_geom_hbond_distance_DA
_geom_hbond_angle_DHA
_geom_hbond_publ_flag
C13 H13A O1 3_765 0.95 2.54 3.425(3) 155 yes
C15 H15A O1 3_765 0.95 2.49 3.345(3) 150 yes
C2 H2A Cg3 3_645 0.95 2.88 3.579(2) 131 yes
C23 H23A Cg1 3_655 0.95 2.99 3.640(2) 127 yes
C26 H26A Cg2 1_545 0.95 2.89 3.556(2) 128 yes

loop_
_geom_torsion_atom_site_label_1
_geom_torsion_atom_site_label_2
_geom_torsion_atom_site_label_3
_geom_torsion_atom_site_label_4
_geom_torsion
C6 C1 C2 C3 -1.9(3)
C1 C2 C3 C4 -1.2(3)
C2 C3 C4 C5 1.8(3)
C3 C4 C5 C6 0.8(3)
C4 C5 C6 C1 -3.8(3)
C4 C5 C6 C7 175.79(18)
C2 C1 C6 C5 4.3(3)
C2 C1 C6 C7 -175.19(18)
C5 C6 C7 C8 -158.6(2)
C1 C6 C7 C8 20.9(3)
C6 C7 C8 C9 177.81(19)
C6 C7 C8 C12 -1.1(3)
C7 C8 C9 O1 -4.1(3)
C12 C8 C9 O1 174.81(19)
C7 C8 C9 C10 175.55(17)
C12 C8 C9 C10 -5.5(3)
O1 C9 C10 C13 6.6(3)
C8 C9 C10 C13 -173.14(17)
O1 C9 C10 C11 -172.94(19)
C8 C9 C10 C11 7.4(3)
C20 N1 C11 C10 175.99(16)
C12 N1 C11 C10 -63.6(2)
C13 C10 C11 N1 -152.95(19)
C9 C10 C11 N1 26.5(2)
C20 N1 C12 C8 -171.40(16)
C11 N1 C12 C8 65.7(2)
C7 C8 C12 N1 148.79(19)
C9 C8 C12 N1 -30.1(2)
C9 C10 C13 C14 178.07(19)
C11 C10 C13 C14 -2.5(3)
C10 C13 C14 C15 163.0(2)
C10 C13 C14 C19 -19.2(3)
C19 C14 C15 C16 1.0(3)
C13 C14 C15 C16 178.98(17)
C14 C15 C16 C17 -0.8(3)
C15 C16 C17 C18 0.2(3)
C16 C17 C18 C19 0.1(3)
C17 C18 C19 C14 0.1(3)
C15 C14 C19 C18 -0.6(3)
C13 C14 C19 C18 -178.45(18)
C11 N1 C20 C21 -64.8(2)
C12 N1 C20 C21 174.35(16)
N1 C20 C21 C22 83.7(2)
C20 C21 C22 C27 40.6(3)
C20 C21 C22 C23 -142.6(2)
C27 C22 C23 C24 0.5(3)
C21 C22 C23 C24 -176.47(18)
C22 C23 C24 C25 -0.5(3)
C23 C24 C25 C26 0.0(3)
C24 C25 C26 C27 0.6(3)
C25 C26 C27 C22 -0.6(3)
C23 C22 C27 C26 0.1(3)
C21 C22 C27 C26 176.92(18)

loop_
_cod_related_entry_id
_cod_related_entry_database
_cod_related_entry_code
1 ChemSpider 30657020
